data_7135785
loop_
_publ_author_name
'Mondal, Anup Kumar'
'Masal, Dattatraya P.'
'Reddy, D. Srinivasa'

_publ_section_title
;
 Total synthesis of (&#xb1;)-cyclopeltain B.
;
_journal_issue 30
_journal_name_full 'Chemical communications (Cambridge, England)'
_journal_page_first 7839
_journal_page_last 7842
_journal_paper_doi 10.1039/d6cc00023a
_journal_volume 62
_journal_year 2026
_chemical_absolute_configuration syn
_chemical_formula_moiety 'C11 H13 N5 O'
_chemical_formula_sum 'C11 H13 N5 O'
_chemical_formula_weight 231.26
_space_group_crystal_system monoclinic
_space_group_IT_number 9
_space_group_name_Hall 'C -2yc'
_space_group_name_H-M_alt 'C 1 c 1'
_atom_sites_solution_hydrogens mixed
_audit_block_doi 10.5517/ccdc.csd.cc2n991b
_audit_creation_method SHELXL-2019/3
_audit_update_record
;
2025-10-11 deposited with the CCDC.	2026-03-23 downloaded from the CCDC.
;
_cell_angle_alpha 90
_cell_angle_beta 92.958(2)
_cell_angle_gamma 90
_cell_formula_units_Z 8
_cell_length_a 5.3290(2)
_cell_length_b 21.6590(10)
_cell_length_c 18.7684(9)
_cell_measurement_reflns_used 9977
_cell_measurement_temperature 294(2)
_cell_measurement_theta_max 74.4485
_cell_measurement_theta_min 4.082
_cell_volume 2163.38(17)
_computing_cell_refinement '<i>SAINT</i> (Bruker, 2019)'
_computing_data_collection '<i>APEX5</i> (Bruker, 2023)'
_computing_data_reduction 'Bruker SAINT'
_computing_molecular_graphics 'Bruker SHELXTL'
_computing_publication_material 'Bruker SHELXTL'
_computing_structure_refinement 'SHELXL-2018/3 (Sheldrick, 2019)'
_computing_structure_solution 'SHELXT 2018/2 (Sheldrick, 2019)'
_diffrn_ambient_temperature 294(2)
_diffrn_detector_area_resol_mean 7.391
_diffrn_measured_fraction_theta_full 0.965
_diffrn_measured_fraction_theta_max 0.959
_diffrn_measurement_device_type 'Bruker D8 VENTURE PHOTON III C14'
_diffrn_measurement_method '\w and \f scans'
_diffrn_radiation_type CuK\a
_diffrn_radiation_wavelength 1.54184
_diffrn_reflns_av_R_equivalents 0.0865
_diffrn_reflns_av_unetI/netI 0.0736
_diffrn_reflns_Laue_measured_fraction_full 0.965
_diffrn_reflns_Laue_measured_fraction_max 0.959
_diffrn_reflns_limit_h_max 6
_diffrn_reflns_limit_h_min -6
_diffrn_reflns_limit_k_max 26
_diffrn_reflns_limit_k_min -26
_diffrn_reflns_limit_l_max 23
_diffrn_reflns_limit_l_min -23
_diffrn_reflns_number 23094
_diffrn_reflns_point_group_measured_fraction_full 0.934
_diffrn_reflns_point_group_measured_fraction_max 0.921
_diffrn_reflns_theta_full 67.684
_diffrn_reflns_theta_max 74.549
_diffrn_reflns_theta_min 4.082
_diffrn_source 'Incoatec I\mS 3.0'
_exptl_absorpt_coefficient_mu 0.801
_exptl_absorpt_correction_T_max 0.7538
_exptl_absorpt_correction_T_min 0.6386
_exptl_absorpt_correction_type multi-scan
_exptl_absorpt_process_details
;
 SADABS 2016/2: Krause, L., Herbst-Irmer, R., Sheldrick G.M. & Stalke D.,
 J. Appl. Cryst. 48 (2015) 3-10
;
_exptl_crystal_colour colourless
_exptl_crystal_density_diffrn 1.420
_exptl_crystal_description needle
_exptl_crystal_F_000 976
_exptl_crystal_size_max 0.220
_exptl_crystal_size_mid 0.180
_exptl_crystal_size_min 0.124
_refine_diff_density_max 0.284
_refine_diff_density_min -0.209
_refine_diff_density_rms 0.053
_refine_ls_abs_structure_details
;
 Flack x determined using 1584 quotients [(I+)-(I-)]/[(I+)+(I-)]
 (Parsons, Flack and Wagner, Acta Cryst. B69 (2013) 249-259).
;
_refine_ls_abs_structure_Flack 0.33(12)
_refine_ls_extinction_method none
_refine_ls_goodness_of_fit_ref 1.111
_refine_ls_hydrogen_treatment mixed
_refine_ls_matrix_type full
_refine_ls_number_parameters 337
_refine_ls_number_reflns 4075
_refine_ls_number_restraints 38
_refine_ls_restrained_S_all 1.109
_refine_ls_R_factor_all 0.0556
_refine_ls_R_factor_gt 0.0408
_refine_ls_shift/su_max 0.000
_refine_ls_shift/su_mean 0.000
_refine_ls_structure_factor_coef Fsqd
_refine_ls_weighting_details 'w=1/[\s^2^(Fo^2^)+(0.0625P)^2^+0.3182P] where P=(Fo^2^+2Fc^2^)/3'
_refine_ls_weighting_scheme calc
_refine_ls_wR_factor_gt 0.1037
_refine_ls_wR_factor_ref 0.1070
_reflns_Friedel_coverage 0.917
_reflns_Friedel_fraction_full 0.902
_reflns_Friedel_fraction_max 0.884
_reflns_number_gt 3639
_reflns_number_total 4075
_reflns_threshold_expression 'I > 2\s(I)'
_cod_data_source_file d6cc00023a2.cif
_cod_data_source_block cu_VA180_0m
_cod_original_sg_symbol_H-M 'C c'
_cod_database_code 7135785
_shelx_shelxl_version_number 2019/3
_shelx_space_group_comment
;
The symmetry employed for this shelxl refinement is uniquely defined
by the following loop, which should always be used as a source of
symmetry information in preference to the above space-group names.
They are only intended as comments.
;
_shelx_estimated_absorpt_t_min 0.843
_shelx_estimated_absorpt_t_max 0.907

loop_
_space_group_symop_operation_xyz
'x, y, z'
'x, -y, z+1/2'
'x+1/2, y+1/2, z'
'x+1/2, -y+1/2, z+1/2'

loop_
_atom_site_label
_atom_site_type_symbol
_atom_site_fract_x
_atom_site_fract_y
_atom_site_fract_z
_atom_site_U_iso_or_equiv
_atom_site_adp_type
_atom_site_occupancy
_atom_site_site_symmetry_order
_atom_site_calc_flag
_atom_site_refinement_flags_posn
_atom_site_refinement_flags_adp
_atom_site_refinement_flags_occupancy
_atom_site_disorder_assembly
_atom_site_disorder_group
C1A C 1.0196(7) 0.83200(17) 0.4159(2) 0.0558(8) Uani 1 1 d . . . . .
H1AA H 1.196432 0.823351 0.416983 0.084 Uiso 1 1 calc R U . . .
H1AB H 0.988444 0.864797 0.448734 0.084 Uiso 1 1 calc R U . . .
H1AC H 0.963100 0.844196 0.368613 0.084 Uiso 1 1 calc R U . . .
C2A C 0.8791(5) 0.77475(14) 0.43716(15) 0.0393(6) Uani 1 1 d . . . . .
H2AA H 0.925868 0.740943 0.406651 0.047 Uiso 1 1 calc R U . . .
H2AB H 0.700531 0.781971 0.428362 0.047 Uiso 1 1 calc R U . . .
C3A C 0.9256(5) 0.75497(12) 0.51474(14) 0.0334(5) Uani 1 1 d . . . . .
C4A C 1.0089(6) 0.82249(14) 0.61240(17) 0.0450(6) Uani 1 1 d . . . . .
H4AA H 0.935310 0.828257 0.658133 0.054 Uiso 1 1 calc R U . . .
H4AB H 1.081701 0.861279 0.597943 0.054 Uiso 1 1 calc R U . . .
C5A C 1.2073(5) 0.77194(13) 0.61711(16) 0.0406(6) Uani 1 1 d . . . . .
H5A H 1.372387 0.788399 0.632718 0.049 Uiso 1 1 calc R U . . .
C6A C 1.2040(5) 0.74942(14) 0.54030(16) 0.0390(6) Uani 1 1 d . . . . .
H6AA H 1.261152 0.706981 0.537920 0.047 Uiso 1 1 calc R U . . .
H6AB H 1.309374 0.775101 0.511840 0.047 Uiso 1 1 calc R U . . .
C7A C 0.7803(4) 0.66838(12) 0.58773(15) 0.0355(5) Uani 1 1 d . . . . .
C8A C 0.6090(7) 0.59248(18) 0.6566(2) 0.0613(9) Uani 1 1 d . . . . .
H8A H 0.487175 0.561870 0.658723 0.074 Uiso 1 1 calc R U . . .
C9A C 0.9206(6) 0.64587(16) 0.70990(17) 0.0485(7) Uani 1 1 d . . . . .
C10A C 0.9377(5) 0.68091(13) 0.64836(15) 0.0383(5) Uani 1 1 d . . . . .
C11A C 1.2169(6) 0.70955(17) 0.73086(17) 0.0508(7) Uani 1 1 d . . . . .
H11A H 1.348623 0.730991 0.753950 0.061 Uiso 1 1 calc R U . . .
N1A N 0.7888(4) 0.69762(11) 0.52418(12) 0.0351(5) Uani 1 1 d . . . . .
H1N H 0.674(6) 0.6862(16) 0.4940(19) 0.031(7) Uiso 1 1 d . . . . .
N2A N 0.6118(5) 0.62236(12) 0.59368(15) 0.0471(6) Uani 1 1 d . . . . .
N3A N 0.7518(6) 0.59967(16) 0.71592(18) 0.0641(8) Uani 1 1 d . . . . .
N4A N 1.0968(6) 0.66412(15) 0.76116(16) 0.0575(7) Uani 1 1 d . . . . .
N5A N 1.1315(4) 0.72233(12) 0.66294(13) 0.0401(5) Uani 1 1 d . . . . .
O1A O 0.8231(3) 0.80166(9) 0.55991(11) 0.0416(4) Uani 1 1 d . . . . .
C1B C 0.0401(13) 0.4416(3) 0.5728(4) 0.071(2) Uani 0.665(13) 1 d . U P A 1
H1B1 H -0.139602 0.445302 0.570602 0.107 Uiso 0.665(13) 1 calc R U P A 1
H1B2 H 0.098059 0.429996 0.620164 0.107 Uiso 0.665(13) 1 calc R U P A 1
H1B3 H 0.088699 0.410565 0.539609 0.107 Uiso 0.665(13) 1 calc R U P A 1
C2B C 0.1574(16) 0.5038(4) 0.5534(4) 0.0474(16) Uani 0.665(13) 1 d . U P A 1
H2B1 H 0.085426 0.536194 0.581546 0.057 Uiso 0.665(13) 1 calc R U P A 1
H2B2 H 0.336628 0.502517 0.565274 0.057 Uiso 0.665(13) 1 calc R U P A 1
C1D C 0.066(2) 0.5040(7) 0.6071(7) 0.068(4) Uani 0.335(13) 1 d . U P A 2
H1D1 H 0.151997 0.490846 0.650694 0.102 Uiso 0.335(13) 1 calc R U P A 2
H1D2 H -0.102997 0.488776 0.605208 0.102 Uiso 0.335(13) 1 calc R U P A 2
H1D3 H 0.064216 0.548325 0.605166 0.102 Uiso 0.335(13) 1 calc R U P A 2
C2D C 0.196(4) 0.4802(8) 0.5470(10) 0.055(4) Uani 0.335(13) 1 d . U P A 2
H2D1 H 0.153895 0.436927 0.539960 0.067 Uiso 0.335(13) 1 calc R U P A 2
H2D2 H 0.375823 0.483319 0.556658 0.067 Uiso 0.335(13) 1 calc R U P A 2
C3B C 0.1146(5) 0.51890(16) 0.47542(18) 0.0459(7) Uani 1 1 d . . . . .
C4B C 0.0440(7) 0.45377(17) 0.3753(2) 0.0626(9) Uani 1 1 d . . . . .
H4BA H -0.014115 0.413166 0.388688 0.075 Uiso 1 1 calc R U . . .
H4BB H 0.114113 0.451062 0.328693 0.075 Uiso 1 1 calc R U . . .
C5B C -0.1688(7) 0.49992(19) 0.3743(2) 0.0574(8) Uani 1 1 d . . . . .
H5B H -0.329269 0.480824 0.358924 0.069 Uiso 1 1 calc R U . . .
C6B C -0.1672(6) 0.5203(2) 0.4515(2) 0.0622(10) Uani 1 1 d . . . . .
H6BA H -0.262888 0.492042 0.479620 0.075 Uiso 1 1 calc R U . . .
H6BB H -0.235876 0.561524 0.455547 0.075 Uiso 1 1 calc R U . . .
C7B C 0.2275(5) 0.61054(13) 0.40727(14) 0.0354(5) Uani 1 1 d . . . . .
C8B C 0.3637(7) 0.69360(15) 0.34235(18) 0.0499(7) Uani 1 1 d . . . . .
H8B H 0.474624 0.726691 0.341201 0.060 Uiso 1 1 calc R U . . .
C9B C 0.0629(6) 0.63736(16) 0.28880(17) 0.0495(7) Uani 1 1 d . . . . .
C10B C 0.0661(5) 0.59765(15) 0.34752(16) 0.0421(6) Uani 1 1 d . . . . .
C11B C -0.2110(7) 0.5693(2) 0.2655(2) 0.0690(10) Uani 1 1 d . . . . .
H11B H -0.336614 0.546384 0.241601 0.083 Uiso 1 1 calc R U . . .
N1B N 0.2329(4) 0.57841(12) 0.46901(13) 0.0391(5) Uani 1 1 d . . . . .
H2N H 0.350(9) 0.589(2) 0.505(3) 0.064(12) Uiso 1 1 d . . . . .
N2B N 0.3820(4) 0.65909(12) 0.40235(13) 0.0420(5) Uani 1 1 d . . . . .
N3B N 0.2109(6) 0.68718(15) 0.28497(16) 0.0560(7) Uani 1 1 d . . . . .
N4B N -0.1164(7) 0.61860(18) 0.23832(19) 0.0682(9) Uani 1 1 d . . . . .
N5B N -0.1144(5) 0.55373(14) 0.33083(16) 0.0517(6) Uani 1 1 d . . . . .
O1B O 0.2270(4) 0.47664(11) 0.42710(15) 0.0549(6) Uani 1 1 d . . . . .

loop_
_atom_site_aniso_label
_atom_site_aniso_U_11
_atom_site_aniso_U_22
_atom_site_aniso_U_33
_atom_site_aniso_U_23
_atom_site_aniso_U_13
_atom_site_aniso_U_12
C1A 0.0604(18) 0.0524(17) 0.0533(17) 0.0135(14) -0.0101(14) -0.0110(15)
C2A 0.0365(12) 0.0418(14) 0.0391(13) 0.0030(11) -0.0031(10) -0.0021(10)
C3A 0.0291(11) 0.0346(12) 0.0362(12) -0.0017(10) -0.0005(9) 0.0007(9)
C4A 0.0493(15) 0.0380(14) 0.0467(15) -0.0081(12) -0.0058(12) -0.0038(11)
C5A 0.0331(12) 0.0446(14) 0.0431(15) -0.0038(11) -0.0073(11) -0.0072(10)
C6A 0.0259(11) 0.0489(14) 0.0419(14) -0.0025(12) 0.0007(10) -0.0003(10)
C7A 0.0333(12) 0.0357(12) 0.0370(13) 0.0000(10) -0.0031(10) 0.0005(9)
C8A 0.067(2) 0.0586(19) 0.0567(19) 0.0180(16) -0.0143(16) -0.0248(16)
C9A 0.0541(17) 0.0473(15) 0.0427(15) 0.0074(13) -0.0101(13) -0.0025(13)
C10A 0.0372(12) 0.0385(13) 0.0383(13) 0.0000(11) -0.0062(10) -0.0028(10)
C11A 0.0524(16) 0.0576(18) 0.0403(15) -0.0006(13) -0.0173(12) -0.0016(14)
N1A 0.0315(10) 0.0388(12) 0.0341(11) 0.0002(8) -0.0071(9) -0.0027(8)
N2A 0.0483(13) 0.0439(13) 0.0477(14) 0.0064(11) -0.0097(11) -0.0119(10)
N3A 0.0747(19) 0.0633(18) 0.0521(17) 0.0210(14) -0.0171(14) -0.0191(15)
N4A 0.0659(17) 0.0603(17) 0.0442(14) 0.0062(12) -0.0171(12) -0.0088(14)
N5A 0.0373(11) 0.0432(12) 0.0383(12) -0.0014(9) -0.0108(9) -0.0019(9)
O1A 0.0356(9) 0.0419(10) 0.0466(10) -0.0102(8) -0.0043(7) 0.0050(8)
C1B 0.079(4) 0.056(3) 0.080(4) 0.029(3) 0.007(3) -0.012(3)
C2B 0.051(3) 0.042(4) 0.049(3) 0.012(3) 0.003(2) -0.008(3)
C1D 0.061(6) 0.081(7) 0.064(7) 0.019(6) 0.016(5) 0.001(5)
C2D 0.064(8) 0.042(8) 0.059(7) 0.014(7) -0.008(6) -0.017(7)
C3B 0.0358(13) 0.0556(17) 0.0465(15) 0.0022(13) 0.0027(11) -0.0125(12)
C4B 0.069(2) 0.0446(17) 0.073(2) -0.0087(16) -0.0050(18) -0.0156(15)
C5B 0.0439(15) 0.066(2) 0.0615(19) -0.0059(16) -0.0031(14) -0.0216(14)
C6B 0.0399(16) 0.089(3) 0.058(2) -0.0013(19) 0.0031(14) -0.0194(17)
C7B 0.0312(11) 0.0386(13) 0.0362(13) -0.0062(10) -0.0012(10) 0.0046(9)
C8B 0.0562(17) 0.0495(16) 0.0434(15) 0.0010(13) -0.0042(13) -0.0059(13)
C9B 0.0534(16) 0.0541(17) 0.0398(14) -0.0031(13) -0.0097(12) 0.0073(14)
C10B 0.0394(13) 0.0452(14) 0.0408(14) -0.0063(12) -0.0047(11) 0.0026(11)
C11B 0.063(2) 0.082(3) 0.059(2) -0.014(2) -0.0226(17) -0.0085(19)
N1B 0.0341(10) 0.0445(13) 0.0383(12) -0.0027(10) -0.0023(9) -0.0032(9)
N2B 0.0434(12) 0.0423(12) 0.0397(12) -0.0012(10) -0.0043(10) -0.0047(10)
N3B 0.0698(17) 0.0543(15) 0.0427(14) 0.0043(12) -0.0073(12) 0.0010(13)
N4B 0.077(2) 0.072(2) 0.0521(17) -0.0004(15) -0.0261(15) -0.0009(16)
N5B 0.0440(12) 0.0591(16) 0.0507(15) -0.0116(12) -0.0110(11) -0.0049(11)
O1B 0.0509(12) 0.0421(11) 0.0712(15) -0.0077(11) -0.0016(11) -0.0042(9)

loop_
_atom_type_symbol
_atom_type_description
_atom_type_scat_dispersion_real
_atom_type_scat_dispersion_imag
_atom_type_scat_source
C C 0.0181 0.0091 'International Tables Vol C Tables 4.2.6.8 and 6.1.1.4'
H H 0.0000 0.0000 'International Tables Vol C Tables 4.2.6.8 and 6.1.1.4'
N N 0.0311 0.0180 'International Tables Vol C Tables 4.2.6.8 and 6.1.1.4'
O O 0.0492 0.0322 'International Tables Vol C Tables 4.2.6.8 and 6.1.1.4'

loop_
_citation_id
_citation_doi
_citation_year
1 10.1002/adsc.70164 2026

loop_
_geom_angle_atom_site_label_1
_geom_angle_atom_site_label_2
_geom_angle_atom_site_label_3
_geom_angle
_geom_angle_site_symmetry_1
_geom_angle_site_symmetry_3
_geom_angle_publ_flag
C2A C1A H1AA 109.5 . . ?
C2A C1A H1AB 109.5 . . ?
H1AA C1A H1AB 109.5 . . ?
C2A C1A H1AC 109.5 . . ?
H1AA C1A H1AC 109.5 . . ?
H1AB C1A H1AC 109.5 . . ?
C1A C2A C3A 115.0(2) . . ?
C1A C2A H2AA 108.5 . . ?
C3A C2A H2AA 108.5 . . ?
C1A C2A H2AB 108.5 . . ?
C3A C2A H2AB 108.5 . . ?
H2AA C2A H2AB 107.5 . . ?
O1A C3A N1A 108.6(2) . . ?
O1A C3A C2A 108.4(2) . . ?
N1A C3A C2A 107.3(2) . . ?
O1A C3A C6A 105.0(2) . . ?
N1A C3A C6A 112.1(2) . . ?
C2A C3A C6A 115.2(2) . . ?
O1A C4A C5A 105.5(2) . . ?
O1A C4A H4AA 110.6 . . ?
C5A C4A H4AA 110.6 . . ?
O1A C4A H4AB 110.6 . . ?
C5A C4A H4AB 110.6 . . ?
H4AA C4A H4AB 108.8 . . ?
N5A C5A C6A 109.6(2) . . ?
N5A C5A C4A 110.8(2) . . ?
C6A C5A C4A 101.6(2) . . ?
N5A C5A H5A 111.5 . . ?
C6A C5A H5A 111.5 . . ?
C4A C5A H5A 111.5 . . ?
C5A C6A C3A 103.5(2) . . ?
C5A C6A H6AA 111.1 . . ?
C3A C6A H6AA 111.1 . . ?
C5A C6A H6AB 111.1 . . ?
C3A C6A H6AB 111.1 . . ?
H6AA C6A H6AB 109.0 . . ?
N2A C7A N1A 118.1(2) . . ?
N2A C7A C10A 116.6(3) . . ?
N1A C7A C10A 125.3(2) . . ?
N3A C8A N2A 130.4(3) . . ?
N3A C8A H8A 114.8 . . ?
N2A C8A H8A 114.8 . . ?
N3A C9A N4A 126.1(3) . . ?
N3A C9A C10A 123.0(3) . . ?
N4A C9A C10A 110.8(3) . . ?
N5A C10A C9A 105.6(2) . . ?
N5A C10A C7A 133.9(3) . . ?
C9A C10A C7A 120.4(3) . . ?
N4A C11A N5A 114.2(3) . . ?
N4A C11A H11A 122.9 . . ?
N5A C11A H11A 122.9 . . ?
C7A N1A C3A 123.1(2) . . ?
C7A N1A H1N 113(2) . . ?
C3A N1A H1N 121(2) . . ?
C8A N2A C7A 117.7(3) . . ?
C8A N3A C9A 111.8(3) . . ?
C11A N4A C9A 104.1(3) . . ?
C11A N5A C10A 105.3(2) . . ?
C11A N5A C5A 128.2(3) . . ?
C10A N5A C5A 126.3(2) . . ?
C4A O1A C3A 110.8(2) . . ?
C2B C1B H1B1 109.5 . . ?
C2B C1B H1B2 109.5 . . ?
H1B1 C1B H1B2 109.5 . . ?
C2B C1B H1B3 109.5 . . ?
H1B1 C1B H1B3 109.5 . . ?
H1B2 C1B H1B3 109.5 . . ?
C3B C2B C1B 112.2(6) . . ?
C3B C2B H2B1 109.2 . . ?
C1B C2B H2B1 109.2 . . ?
C3B C2B H2B2 109.2 . . ?
C1B C2B H2B2 109.2 . . ?
H2B1 C2B H2B2 107.9 . . ?
C2D C1D H1D1 109.5 . . ?
C2D C1D H1D2 109.5 . . ?
H1D1 C1D H1D2 109.5 . . ?
C2D C1D H1D3 109.5 . . ?
H1D1 C1D H1D3 109.5 . . ?
H1D2 C1D H1D3 109.5 . . ?
C1D C2D C3B 110.1(14) . . ?
C1D C2D H2D1 109.6 . . ?
C3B C2D H2D1 109.6 . . ?
C1D C2D H2D2 109.6 . . ?
C3B C2D H2D2 109.6 . . ?
H2D1 C2D H2D2 108.2 . . ?
O1B C3B N1B 108.5(2) . . ?
O1B C3B C2B 115.2(4) . . ?
N1B C3B C2B 103.3(4) . . ?
O1B C3B C6B 105.0(3) . . ?
N1B C3B C6B 112.4(3) . . ?
C2B C3B C6B 112.5(4) . . ?
O1B C3B C2D 95.2(8) . . ?
N1B C3B C2D 115.6(7) . . ?
C6B C3B C2D 117.6(8) . . ?
O1B C4B C5B 105.3(3) . . ?
O1B C4B H4BA 110.7 . . ?
C5B C4B H4BA 110.7 . . ?
O1B C4B H4BB 110.7 . . ?
C5B C4B H4BB 110.7 . . ?
H4BA C4B H4BB 108.8 . . ?
N5B C5B C4B 111.3(3) . . ?
N5B C5B C6B 108.1(3) . . ?
C4B C5B C6B 102.4(3) . . ?
N5B C5B H5B 111.5 . . ?
C4B C5B H5B 111.5 . . ?
C6B C5B H5B 111.5 . . ?
C5B C6B C3B 103.3(3) . . ?
C5B C6B H6BA 111.1 . . ?
C3B C6B H6BA 111.1 . . ?
C5B C6B H6BB 111.1 . . ?
C3B C6B H6BB 111.1 . . ?
H6BA C6B H6BB 109.1 . . ?
N2B C7B N1B 118.5(2) . . ?
N2B C7B C10B 116.9(3) . . ?
N1B C7B C10B 124.6(3) . . ?
N3B C8B N2B 129.4(3) . . ?
N3B C8B H8B 115.3 . . ?
N2B C8B H8B 115.3 . . ?
N3B C9B N4B 126.3(3) . . ?
N3B C9B C10B 123.7(3) . . ?
N4B C9B C10B 110.0(3) . . ?
N5B C10B C9B 105.4(3) . . ?
N5B C10B C7B 135.2(3) . . ?
C9B C10B C7B 119.3(3) . . ?
N4B C11B N5B 115.2(3) . . ?
N4B C11B H11B 122.4 . . ?
N5B C11B H11B 122.4 . . ?
C7B N1B C3B 122.8(2) . . ?
C7B N1B H2N 119(3) . . ?
C3B N1B H2N 116(3) . . ?
C7B N2B C8B 118.2(3) . . ?
C8B N3B C9B 112.3(3) . . ?
C11B N4B C9B 104.1(3) . . ?
C11B N5B C10B 105.3(3) . . ?
C11B N5B C5B 129.1(3) . . ?
C10B N5B C5B 125.5(3) . . ?
C4B O1B C3B 110.9(3) . . ?

loop_
_geom_bond_atom_site_label_1
_geom_bond_atom_site_label_2
_geom_bond_distance
_geom_bond_site_symmetry_2
_geom_bond_publ_flag
C1A C2A 1.513(4) . ?
C1A H1AA 0.9600 . ?
C1A H1AB 0.9600 . ?
C1A H1AC 0.9600 . ?
C2A C3A 1.526(4) . ?
C2A H2AA 0.9700 . ?
C2A H2AB 0.9700 . ?
C3A O1A 1.445(3) . ?
C3A N1A 1.456(3) . ?
C3A C6A 1.540(3) . ?
C4A O1A 1.433(3) . ?
C4A C5A 1.521(4) . ?
C4A H4AA 0.9700 . ?
C4A H4AB 0.9700 . ?
C5A N5A 1.447(4) . ?
C5A C6A 1.521(4) . ?
C5A H5A 0.9800 . ?
C6A H6AA 0.9700 . ?
C6A H6AB 0.9700 . ?
C7A N2A 1.350(4) . ?
C7A N1A 1.353(4) . ?
C7A C10A 1.405(4) . ?
C8A N3A 1.325(5) . ?
C8A N2A 1.347(4) . ?
C8A H8A 0.9300 . ?
C9A N3A 1.355(5) . ?
C9A N4A 1.367(4) . ?
C9A C10A 1.389(4) . ?
C10A N5A 1.385(4) . ?
C11A N4A 1.319(5) . ?
C11A N5A 1.360(4) . ?
C11A H11A 0.9300 . ?
N1A H1N 0.85(4) . ?
C1B C2B 1.537(10) . ?
C1B H1B1 0.9600 . ?
C1B H1B2 0.9600 . ?
C1B H1B3 0.9600 . ?
C2B C3B 1.505(9) . ?
C2B H2B1 0.9700 . ?
C2B H2B2 0.9700 . ?
C1D C2D 1.45(3) . ?
C1D H1D1 0.9600 . ?
C1D H1D2 0.9600 . ?
C1D H1D3 0.9600 . ?
C2D C3B 1.624(18) . ?
C2D H2D1 0.9700 . ?
C2D H2D2 0.9700 . ?
C3B O1B 1.441(4) . ?
C3B N1B 1.442(4) . ?
C3B C6B 1.545(4) . ?
C4B O1B 1.430(4) . ?
C4B C5B 1.511(6) . ?
C4B H4BA 0.9700 . ?
C4B H4BB 0.9700 . ?
C5B N5B 1.461(5) . ?
C5B C6B 1.513(5) . ?
C5B H5B 0.9800 . ?
C6B H6BA 0.9700 . ?
C6B H6BB 0.9700 . ?
C7B N2B 1.342(4) . ?
C7B N1B 1.351(4) . ?
C7B C10B 1.405(4) . ?
C8B N3B 1.324(5) . ?
C8B N2B 1.351(4) . ?
C8B H8B 0.9300 . ?
C9B N3B 1.341(5) . ?
C9B N4B 1.372(5) . ?
C9B C10B 1.398(5) . ?
C10B N5B 1.378(4) . ?
C11B N4B 1.296(6) . ?
C11B N5B 1.349(5) . ?
C11B H11B 0.9300 . ?
N1B H2N 0.93(5) . ?

loop_
_geom_hbond_atom_site_label_D
_geom_hbond_atom_site_label_H
_geom_hbond_atom_site_label_A
_geom_hbond_distance_DH
_geom_hbond_distance_HA
_geom_hbond_distance_DA
_geom_hbond_angle_DHA
_geom_hbond_site_symmetry_A
_geom_hbond_publ_flag
N1A H1N N2B 0.85(4) 2.33(4) 3.180(3) 175(3) . yes
N1B H2N N2A 0.93(5) 2.23(5) 3.158(3) 175(4) . yes

loop_
_geom_torsion_atom_site_label_1
_geom_torsion_atom_site_label_2
_geom_torsion_atom_site_label_3
_geom_torsion_atom_site_label_4
_geom_torsion
_geom_torsion_site_symmetry_1
_geom_torsion_site_symmetry_2
_geom_torsion_site_symmetry_3
_geom_torsion_site_symmetry_4
_geom_torsion_publ_flag
C1A C2A C3A O1A 66.3(3) . . . . ?
C1A C2A C3A N1A -176.6(3) . . . . ?
C1A C2A C3A C6A -51.0(3) . . . . ?
O1A C4A C5A N5A -82.1(3) . . . . ?
O1A C4A C5A C6A 34.3(3) . . . . ?
N5A C5A C6A C3A 81.9(3) . . . . ?
C4A C5A C6A C3A -35.3(3) . . . . ?
O1A C3A C6A C5A 24.4(3) . . . . ?
N1A C3A C6A C5A -93.3(3) . . . . ?
C2A C3A C6A C5A 143.6(2) . . . . ?
N3A C9A C10A N5A -179.5(3) . . . . ?
N4A C9A C10A N5A -0.3(4) . . . . ?
N3A C9A C10A C7A -1.7(5) . . . . ?
N4A C9A C10A C7A 177.5(3) . . . . ?
N2A C7A C10A N5A 178.7(3) . . . . ?
N1A C7A C10A N5A 0.3(5) . . . . ?
N2A C7A C10A C9A 1.6(4) . . . . ?
N1A C7A C10A C9A -176.8(3) . . . . ?
N2A C7A N1A C3A 167.8(2) . . . . ?
C10A C7A N1A C3A -13.8(4) . . . . ?
O1A C3A N1A C7A -60.2(3) . . . . ?
C2A C3A N1A C7A -177.2(2) . . . . ?
C6A C3A N1A C7A 55.4(3) . . . . ?
N3A C8A N2A C7A -1.6(7) . . . . ?
N1A C7A N2A C8A 178.4(3) . . . . ?
C10A C7A N2A C8A -0.2(4) . . . . ?
N2A C8A N3A C9A 1.6(7) . . . . ?
N4A C9A N3A C8A -178.9(4) . . . . ?
C10A C9A N3A C8A 0.2(6) . . . . ?
N5A C11A N4A C9A -0.1(4) . . . . ?
N3A C9A N4A C11A 179.4(4) . . . . ?
C10A C9A N4A C11A 0.2(4) . . . . ?
N4A C11A N5A C10A -0.1(4) . . . . ?
N4A C11A N5A C5A 174.6(3) . . . . ?
C9A C10A N5A C11A 0.2(3) . . . . ?
C7A C10A N5A C11A -177.2(3) . . . . ?
C9A C10A N5A C5A -174.6(3) . . . . ?
C7A C10A N5A C5A 8.0(5) . . . . ?
C6A C5A N5A C11A 144.5(3) . . . . ?
C4A C5A N5A C11A -104.2(3) . . . . ?
C6A C5A N5A C10A -41.9(4) . . . . ?
C4A C5A N5A C10A 69.5(3) . . . . ?
C5A C4A O1A C3A -19.9(3) . . . . ?
N1A C3A O1A C4A 117.1(2) . . . . ?
C2A C3A O1A C4A -126.5(2) . . . . ?
C6A C3A O1A C4A -2.9(3) . . . . ?
C1B C2B C3B O1B -62.9(7) . . . . ?
C1B C2B C3B N1B 178.9(5) . . . . ?
C1B C2B C3B C6B 57.5(7) . . . . ?
C1D C2D C3B O1B -168.5(11) . . . . ?
C1D C2D C3B N1B 78.1(13) . . . . ?
C1D C2D C3B C6B -58.5(13) . . . . ?
O1B C4B C5B N5B 81.0(4) . . . . ?
O1B C4B C5B C6B -34.3(4) . . . . ?
N5B C5B C6B C3B -83.1(4) . . . . ?
C4B C5B C6B C3B 34.6(4) . . . . ?
O1B C3B C6B C5B -23.1(4) . . . . ?
N1B C3B C6B C5B 94.7(4) . . . . ?
C2B C3B C6B C5B -149.1(5) . . . . ?
C2D C3B C6B C5B -127.3(9) . . . . ?
N3B C9B C10B N5B 179.0(3) . . . . ?
N4B C9B C10B N5B 0.8(4) . . . . ?
N3B C9B C10B C7B 1.7(5) . . . . ?
N4B C9B C10B C7B -176.5(3) . . . . ?
N2B C7B C10B N5B 179.8(3) . . . . ?
N1B C7B C10B N5B -1.7(5) . . . . ?
N2B C7B C10B C9B -3.9(4) . . . . ?
N1B C7B C10B C9B 174.6(3) . . . . ?
N2B C7B N1B C3B -167.1(3) . . . . ?
C10B C7B N1B C3B 14.4(4) . . . . ?
O1B C3B N1B C7B 60.4(3) . . . . ?
C2B C3B N1B C7B -176.8(4) . . . . ?
C6B C3B N1B C7B -55.2(4) . . . . ?
C2D C3B N1B C7B 165.9(9) . . . . ?
N1B C7B N2B C8B -175.5(3) . . . . ?
C10B C7B N2B C8B 3.1(4) . . . . ?
N3B C8B N2B C7B 0.1(5) . . . . ?
N2B C8B N3B C9B -2.4(5) . . . . ?
N4B C9B N3B C8B 179.3(4) . . . . ?
C10B C9B N3B C8B 1.4(5) . . . . ?
N5B C11B N4B C9B 1.2(5) . . . . ?
N3B C9B N4B C11B -179.3(4) . . . . ?
C10B C9B N4B C11B -1.2(4) . . . . ?
N4B C11B N5B C10B -0.8(5) . . . . ?
N4B C11B N5B C5B -176.5(4) . . . . ?
C9B C10B N5B C11B 0.0(4) . . . . ?
C7B C10B N5B C11B 176.6(4) . . . . ?
C9B C10B N5B C5B 175.9(3) . . . . ?
C7B C10B N5B C5B -7.4(6) . . . . ?
C4B C5B N5B C11B 105.9(4) . . . . ?
C6B C5B N5B C11B -142.4(4) . . . . ?
C4B C5B N5B C10B -69.0(4) . . . . ?
C6B C5B N5B C10B 42.7(4) . . . . ?
C5B C4B O1B C3B 20.6(4) . . . . ?
N1B C3B O1B C4B -118.7(3) . . . . ?
C2B C3B O1B C4B 126.1(5) . . . . ?
C6B C3B O1B C4B 1.7(4) . . . . ?
C2D C3B O1B C4B 122.1(7) . . . . ?
